data_7028204
loop_
_publ_author_name
'M\"obus, Juri'
'Kehr, Gerald'
'Daniliuc, Constantin G.'
'Fr\"ohlich, Roland'
'Erker, Gerhard'

_publ_section_title
;
 Borata-alkene derivatives conveniently made by frustrated Lewis pair
 chemistry.
;
_journal_issue 2
_journal_name_full 'Dalton transactions (Cambridge, England : 2003)'
_journal_page_first 632
_journal_page_last 638
_journal_paper_doi 10.1039/c3dt52373j
_journal_volume 43
_journal_year 2014
_chemical_formula_sum 'C15 H23 Cl2 P'
_chemical_formula_weight 305.20
_chemical_name_systematic
; 
 ? 
;
_space_group_IT_number 14
_symmetry_cell_setting monoclinic
_symmetry_space_group_name_Hall '-P 2ybc'
_symmetry_space_group_name_H-M 'P 1 21/c 1'
_atom_sites_solution_hydrogens geom
_atom_sites_solution_primary direct
_atom_sites_solution_secondary difmap
_audit_creation_method SHELXL-97
_cell_angle_alpha 90.00
_cell_angle_beta 117.115(1)
_cell_angle_gamma 90.00
_cell_formula_units_Z 4
_cell_length_a 11.1581(2)
_cell_length_b 14.1182(3)
_cell_length_c 11.5860(2)
_cell_measurement_reflns_used 3823
_cell_measurement_temperature 223(2)
_cell_measurement_theta_max 28.28
_cell_measurement_theta_min 4.08
_cell_volume 1624.57(6)
_computing_cell_refinement 'Collect (Nonius B.V., 1998)'
_computing_data_collection 'Collect (Nonius B.V., 1998)'
_computing_data_reduction 'Denzo-SMN (Otwinowski & Minor, 1997)'
_computing_molecular_graphics 'XP (BrukerAXS, 2000)'
_computing_publication_material 'SHELXL-97 (Sheldrick, 1997)'
_computing_structure_refinement 'SHELXL-97 (Sheldrick, 1997)'
_computing_structure_solution 'SHELXS-97 (Sheldrick, 1990)'
_diffrn_ambient_temperature 223(2)
_diffrn_measured_fraction_theta_full 0.980
_diffrn_measured_fraction_theta_max 0.980
_diffrn_measurement_device_type 'Nonius KAPPACCD APEXII'
_diffrn_measurement_method '\w and \f scans'
_diffrn_radiation_monochromator 'Montel mirror'
_diffrn_radiation_source 'rotating anode Nonius FR591'
_diffrn_radiation_type MoK\a
_diffrn_radiation_wavelength 0.71073
_diffrn_reflns_av_R_equivalents 0.027
_diffrn_reflns_av_sigmaI/netI 0.0253
_diffrn_reflns_limit_h_max 14
_diffrn_reflns_limit_h_min -14
_diffrn_reflns_limit_k_max 18
_diffrn_reflns_limit_k_min -17
_diffrn_reflns_limit_l_max 15
_diffrn_reflns_limit_l_min -15
_diffrn_reflns_number 12599
_diffrn_reflns_theta_full 28.27
_diffrn_reflns_theta_max 28.27
_diffrn_reflns_theta_min 4.35
_exptl_absorpt_coefficient_mu 0.481
_exptl_absorpt_correction_T_max 0.9227
_exptl_absorpt_correction_T_min 0.8692
_exptl_absorpt_correction_type multi-scan
_exptl_absorpt_process_details 'Denzo (Otwinowski, Borek, Majewski & Minor, 2003)'
_exptl_crystal_colour colourless
_exptl_crystal_density_diffrn 1.248
_exptl_crystal_density_method 'not measured'
_exptl_crystal_description block
_exptl_crystal_F_000 648
_exptl_crystal_size_max 0.30
_exptl_crystal_size_mid 0.20
_exptl_crystal_size_min 0.17
_refine_diff_density_max 0.293
_refine_diff_density_min -0.288
_refine_diff_density_rms 0.039
_refine_ls_extinction_method none
_refine_ls_goodness_of_fit_ref 1.046
_refine_ls_hydrogen_treatment constr
_refine_ls_matrix_type full
_refine_ls_number_parameters 169
_refine_ls_number_reflns 3946
_refine_ls_number_restraints 0
_refine_ls_restrained_S_all 1.046
_refine_ls_R_factor_all 0.0403
_refine_ls_R_factor_gt 0.0348
_refine_ls_shift/su_max 0.000
_refine_ls_shift/su_mean 0.000
_refine_ls_structure_factor_coef Fsqd
_refine_ls_weighting_details 'calc w=1/[\s^2^(Fo^2^)+(0.0362P)^2^+0.7004P] where P=(Fo^2^+2Fc^2^)/3'
_refine_ls_weighting_scheme calc
_refine_ls_wR_factor_gt 0.0884
_refine_ls_wR_factor_ref 0.0930
_reflns_number_gt 3520
_reflns_number_total 3946
_reflns_threshold_expression >2sigma(I)
_cod_data_source_file c3dt52373j.txt
_cod_data_source_block erk6308
_cod_original_cell_volume 1624.57(5)
_cod_original_sg_symbol_H-M P21/c
_cod_database_code 7028204

loop_
_symmetry_equiv_pos_as_xyz
'x, y, z'
'-x, y+1/2, -z+1/2'
'-x, -y, -z'
'x, -y-1/2, z-1/2'

loop_
_atom_site_label
_atom_site_type_symbol
_atom_site_fract_x
_atom_site_fract_y
_atom_site_fract_z
_atom_site_U_iso_or_equiv
_atom_site_adp_type
_atom_site_occupancy
_atom_site_symmetry_multiplicity
_atom_site_calc_flag
_atom_site_refinement_flags
P1 P 0.66393(4) 0.06216(3) 0.45278(4) 0.03669(11) Uani 1 1 d .
Cl1 Cl 0.67438(5) 0.01869(3) 0.28574(4) 0.04860(12) Uani 1 1 d .
Cl2 Cl 0.84708(5) 0.01345(3) 0.59595(4) 0.05277(13) Uani 1 1 d .
C1 C 0.69250(13) 0.18933(9) 0.45446(12) 0.0277(3) Uani 1 1 d .
C2 C 0.80285(13) 0.23445(9) 0.44780(12) 0.0279(3) Uani 1 1 d .
C3 C 0.80972(13) 0.33262(10) 0.45364(13) 0.0306(3) Uani 1 1 d .
H3 H 0.8824 0.3628 0.4487 0.037 Uiso 1 1 calc R
C4 C 0.71343(13) 0.38826(9) 0.46649(13) 0.0296(3) Uani 1 1 d .
C5 C 0.60572(13) 0.34313(9) 0.47126(13) 0.0302(3) Uani 1 1 d .
H5 H 0.5397 0.3800 0.4791 0.036 Uiso 1 1 calc R
C6 C 0.59176(13) 0.24475(9) 0.46480(12) 0.0280(3) Uani 1 1 d .
C7 C 0.91682(13) 0.18294(10) 0.43514(13) 0.0316(3) Uani 1 1 d .
H7 H 0.8984 0.1141 0.4306 0.038 Uiso 1 1 calc R
C8 C 1.05197(16) 0.20149(13) 0.55438(17) 0.0447(4) Uani 1 1 d .
H8A H 1.0720 0.2687 0.5608 0.067 Uiso 1 1 calc R
H8B H 1.1226 0.1668 0.5459 0.067 Uiso 1 1 calc R
H8C H 1.0469 0.1807 0.6318 0.067 Uiso 1 1 calc R
C9 C 0.92221(17) 0.21220(12) 0.31018(16) 0.0415(3) Uani 1 1 d .
H9A H 0.9429 0.2792 0.3138 0.062 Uiso 1 1 calc R
H9B H 0.8357 0.1999 0.2363 0.062 Uiso 1 1 calc R
H9C H 0.9915 0.1760 0.3014 0.062 Uiso 1 1 calc R
C10 C 0.72665(15) 0.49542(10) 0.47477(16) 0.0356(3) Uani 1 1 d .
H10 H 0.6511 0.5207 0.4881 0.043 Uiso 1 1 calc R
C11 C 0.7157(2) 0.53760(13) 0.34920(19) 0.0538(4) Uani 1 1 d .
H11A H 0.7924 0.5177 0.3370 0.081 Uiso 1 1 calc R
H11B H 0.7145 0.6062 0.3539 0.081 Uiso 1 1 calc R
H11C H 0.6333 0.5158 0.2768 0.081 Uiso 1 1 calc R
C12 C 0.85775(18) 0.52596(12) 0.59038(18) 0.0465(4) Uani 1 1 d .
H12A H 0.8613 0.5003 0.6695 0.070 Uiso 1 1 calc R
H12B H 0.8616 0.5946 0.5955 0.070 Uiso 1 1 calc R
H12C H 0.9337 0.5024 0.5795 0.070 Uiso 1 1 calc R
C13 C 0.47010(14) 0.20256(10) 0.47401(14) 0.0340(3) Uani 1 1 d .
H13 H 0.4628 0.1353 0.4475 0.041 Uiso 1 1 calc R
C14 C 0.4914(2) 0.2050(2) 0.6127(2) 0.0733(7) Uani 1 1 d .
H14A H 0.5061 0.2699 0.6438 0.110 Uiso 1 1 calc R
H14B H 0.5693 0.1669 0.6668 0.110 Uiso 1 1 calc R
H14C H 0.4123 0.1798 0.6165 0.110 Uiso 1 1 calc R
C15 C 0.33884(16) 0.25144(14) 0.3831(2) 0.0535(4) Uani 1 1 d .
H15A H 0.2633 0.2155 0.3800 0.080 Uiso 1 1 calc R
H15B H 0.3323 0.2551 0.2968 0.080 Uiso 1 1 calc R
H15C H 0.3374 0.3149 0.4147 0.080 Uiso 1 1 calc R

loop_
_atom_site_aniso_label
_atom_site_aniso_U_11
_atom_site_aniso_U_22
_atom_site_aniso_U_33
_atom_site_aniso_U_23
_atom_site_aniso_U_13
_atom_site_aniso_U_12
P1 0.0427(2) 0.02536(18) 0.0493(2) -0.00061(15) 0.02732(18) -0.00021(15)
Cl1 0.0552(2) 0.0444(2) 0.0491(2) -0.01829(17) 0.02625(19) -0.00817(18)
Cl2 0.0635(3) 0.0448(2) 0.0509(2) 0.01760(18) 0.0268(2) 0.02078(19)
C1 0.0301(6) 0.0247(6) 0.0278(6) -0.0003(5) 0.0127(5) 0.0011(5)
C2 0.0261(6) 0.0296(6) 0.0270(6) -0.0011(5) 0.0113(5) 0.0011(5)
C3 0.0284(6) 0.0295(6) 0.0363(7) -0.0013(5) 0.0169(5) -0.0015(5)
C4 0.0296(6) 0.0261(6) 0.0327(6) -0.0011(5) 0.0138(5) -0.0002(5)
C5 0.0287(6) 0.0283(6) 0.0349(7) -0.0015(5) 0.0158(5) 0.0019(5)
C6 0.0261(6) 0.0290(6) 0.0285(6) -0.0012(5) 0.0121(5) -0.0007(5)
C7 0.0287(6) 0.0313(7) 0.0366(7) -0.0023(5) 0.0166(5) 0.0028(5)
C8 0.0311(7) 0.0498(9) 0.0468(9) -0.0062(7) 0.0122(6) 0.0066(7)
C9 0.0447(8) 0.0440(8) 0.0443(8) -0.0030(7) 0.0275(7) 0.0015(7)
C10 0.0349(7) 0.0256(6) 0.0503(8) -0.0006(6) 0.0229(7) 0.0004(5)
C11 0.0601(11) 0.0388(9) 0.0609(11) 0.0139(8) 0.0261(9) 0.0036(8)
C12 0.0456(9) 0.0373(8) 0.0568(10) -0.0104(7) 0.0233(8) -0.0070(7)
C13 0.0310(7) 0.0307(7) 0.0441(8) -0.0034(6) 0.0204(6) -0.0036(5)
C14 0.0648(13) 0.114(2) 0.0492(10) 0.0042(11) 0.0333(10) -0.0315(13)
C15 0.0299(8) 0.0531(10) 0.0728(12) 0.0013(9) 0.0192(8) -0.0015(7)

loop_
_atom_type_symbol
_atom_type_description
_atom_type_scat_dispersion_real
_atom_type_scat_dispersion_imag
_atom_type_scat_source
C C 0.0033 0.0016 'International Tables Vol C Tables 4.2.6.8 and 6.1.1.4'
H H 0.0000 0.0000 'International Tables Vol C Tables 4.2.6.8 and 6.1.1.4'
P P 0.1023 0.0942 'International Tables Vol C Tables 4.2.6.8 and 6.1.1.4'
Cl Cl 0.1484 0.1585 'International Tables Vol C Tables 4.2.6.8 and 6.1.1.4'

loop_
_geom_angle_atom_site_label_1
_geom_angle_atom_site_label_2
_geom_angle_atom_site_label_3
_geom_angle
C1 P1 Cl2 102.36(5)
C1 P1 Cl1 102.51(5)
Cl2 P1 Cl1 101.14(2)
C6 C1 C2 119.83(12)
C6 C1 P1 113.76(10)
C2 C1 P1 126.41(10)
C3 C2 C1 118.39(12)
C3 C2 C7 116.73(12)
C1 C2 C7 124.88(12)
C2 C3 C4 122.70(12)
C2 C3 H3 118.6
C4 C3 H3 118.6
C5 C4 C3 118.11(12)
C5 C4 C10 121.15(12)
C3 C4 C10 120.74(12)
C4 C5 C6 122.27(12)
C4 C5 H5 118.9
C6 C5 H5 118.9
C5 C6 C1 118.68(12)
C5 C6 C13 117.68(12)
C1 C6 C13 123.60(12)
C2 C7 C9 110.78(11)
C2 C7 C8 110.59(11)
C9 C7 C8 111.04(13)
C2 C7 H7 108.1
C9 C7 H7 108.1
C8 C7 H7 108.1
C7 C8 H8A 109.5
C7 C8 H8B 109.5
H8A C8 H8B 109.5
C7 C8 H8C 109.5
H8A C8 H8C 109.5
H8B C8 H8C 109.5
C7 C9 H9A 109.5
C7 C9 H9B 109.5
H9A C9 H9B 109.5
C7 C9 H9C 109.5
H9A C9 H9C 109.5
H9B C9 H9C 109.5
C4 C10 C11 111.44(13)
C4 C10 C12 111.29(13)
C11 C10 C12 110.77(14)
C4 C10 H10 107.7
C11 C10 H10 107.7
C12 C10 H10 107.7
C10 C11 H11A 109.5
C10 C11 H11B 109.5
H11A C11 H11B 109.5
C10 C11 H11C 109.5
H11A C11 H11C 109.5
H11B C11 H11C 109.5
C10 C12 H12A 109.5
C10 C12 H12B 109.5
H12A C12 H12B 109.5
C10 C12 H12C 109.5
H12A C12 H12C 109.5
H12B C12 H12C 109.5
C14 C13 C15 111.05(16)
C14 C13 C6 110.51(13)
C15 C13 C6 112.28(13)
C14 C13 H13 107.6
C15 C13 H13 107.6
C6 C13 H13 107.6
C13 C14 H14A 109.5
C13 C14 H14B 109.5
H14A C14 H14B 109.5
C13 C14 H14C 109.5
H14A C14 H14C 109.5
H14B C14 H14C 109.5
C13 C15 H15A 109.5
C13 C15 H15B 109.5
H15A C15 H15B 109.5
C13 C15 H15C 109.5
H15A C15 H15C 109.5
H15B C15 H15C 109.5

loop_
_geom_bond_atom_site_label_1
_geom_bond_atom_site_label_2
_geom_bond_distance
P1 C1 1.8221(14)
P1 Cl2 2.0762(6)
P1 Cl1 2.0835(6)
C1 C6 1.4188(18)
C1 C2 1.4193(18)
C2 C3 1.3880(19)
C2 C7 1.5289(18)
C3 C4 1.3926(18)
C3 H3 0.9400
C4 C5 1.3835(18)
C4 C10 1.5188(19)
C5 C6 1.3958(18)
C5 H5 0.9400
C6 C13 1.5301(18)
C7 C9 1.533(2)
C7 C8 1.534(2)
C7 H7 0.9900
C8 H8A 0.9700
C8 H8B 0.9700
C8 H8C 0.9700
C9 H9A 0.9700
C9 H9B 0.9700
C9 H9C 0.9700
C10 C11 1.525(2)
C10 C12 1.528(2)
C10 H10 0.9900
C11 H11A 0.9700
C11 H11B 0.9700
C11 H11C 0.9700
C12 H12A 0.9700
C12 H12B 0.9700
C12 H12C 0.9700
C13 C14 1.514(2)
C13 C15 1.525(2)
C13 H13 0.9900
C14 H14A 0.9700
C14 H14B 0.9700
C14 H14C 0.9700
C15 H15A 0.9700
C15 H15B 0.9700
C15 H15C 0.9700

loop_
_geom_torsion_atom_site_label_1
_geom_torsion_atom_site_label_2
_geom_torsion_atom_site_label_3
_geom_torsion_atom_site_label_4
_geom_torsion
Cl2 P1 C1 C6 -128.63(9)
Cl1 P1 C1 C6 126.82(9)
Cl2 P1 C1 C2 50.76(12)
Cl1 P1 C1 C2 -53.79(12)
C6 C1 C2 C3 0.96(18)
P1 C1 C2 C3 -178.39(10)
C6 C1 C2 C7 -179.34(12)
P1 C1 C2 C7 1.30(19)
C1 C2 C3 C4 0.4(2)
C7 C2 C3 C4 -179.34(12)
C2 C3 C4 C5 -1.1(2)
C2 C3 C4 C10 178.95(13)
C3 C4 C5 C6 0.6(2)
C10 C4 C5 C6 -179.52(13)
C4 C5 C6 C1 0.7(2)
C4 C5 C6 C13 178.68(12)
C2 C1 C6 C5 -1.50(19)
P1 C1 C6 C5 177.93(10)
C2 C1 C6 C13 -179.32(12)
P1 C1 C6 C13 0.12(17)
C3 C2 C7 C9 -60.78(16)
C1 C2 C7 C9 119.52(14)
C3 C2 C7 C8 62.78(16)
C1 C2 C7 C8 -116.92(15)
C5 C4 C10 C11 -114.93(15)
C3 C4 C10 C11 64.98(18)
C5 C4 C10 C12 120.88(15)
C3 C4 C10 C12 -59.22(18)
C5 C6 C13 C14 -75.89(19)
C1 C6 C13 C14 101.95(18)
C5 C6 C13 C15 48.70(18)
C1 C6 C13 C15 -133.46(15)
